data_8103945
loop_
_publ_author_name
'Bensch, W.'
'Luehmann, H.'
'Naether, C.'
'Huppertz, H.'

_publ_section_title
;
 The crystal structure of non-stoichiometric monoclinic Cr5+x S8 (x = 0.20
 and 0.26) prepared under high pressure and high temperature
;
_journal_name_full 'Zeitschrift fuer Kristallographie (149,1979-)'
_journal_page_first 510
_journal_page_last 514
_journal_volume 217
_journal_year 2002
_chemical_formula_sum 'Cr5.2 S8'
_chemical_name_systematic 'Cr5.20 S8'
_space_group_IT_number 12
_symmetry_space_group_name_Hall '-C 2y (x-1/2*z,y,1/2*z)'
_symmetry_space_group_name_H-M 'C 1 2/m 1 (a,b,a+2*c)'
_cell_angle_alpha 90
_cell_angle_beta 91.221
_cell_angle_gamma 90
_cell_formula_units_Z 4
_cell_length_a 11.7038
_cell_length_b 6.7933
_cell_length_c 11.0332
_cell_volume 877.022
_citation_journal_id_ASTM ZEKRDZ
_cod_data_source_file Bensch_ZEKRDZ_2002_728.cif
_cod_data_source_block Cr5.2S8
_cod_original_cell_volume 877.0222
_cod_database_code 8103945

loop_
_symmetry_equiv_pos_as_xyz
x,y,z
-x,y,-z
-x,-y,-z
x,-y,z
x+1/2,y,z+1/2
-x+1/2,y,-z+1/2
-x+1/2,-y,-z+1/2
x+1/2,-y,z+1/2
x+1/2,y+1/2,z
-x+1/2,y+1/2,-z
-x+1/2,-y+1/2,-z
x+1/2,-y+1/2,z
x,y+1/2,z+1/2
-x,y+1/2,-z+1/2
-x,-y+1/2,-z+1/2
x,-y+1/2,z+1/2

loop_
_atom_site_label
_atom_site_type_symbol
_atom_site_fract_x
_atom_site_fract_y
_atom_site_fract_z
_atom_site_occupancy
_atom_site_U_iso_or_equiv
Cr3 Cr+3 0.00871 0.5 0.23949 1 0.0
S3 S-2 0.1623 0 0.1397 1 0.0
Cr4 Cr+3 0.25 0.25 0 0.1 0.0
Cr2 Cr+3 0.25 0.2749 0.25 1 0.0
Cr1 Cr+3 0.5 0.5 0 1 0.0
S1 S-2 0.168 0.5 0.1167 1 0.0
S2 S-2 0.41505 0.2553 0.12551 1 0.0
